data_7154619
loop_
_publ_author_name
'Dong, Zhaowen'
'Xiao, Xu-Qiong'
'Li, Zhifang'
'Lu, Qiong'
'Lai, Guoqiao'
'Kira, Mitsuo'

_publ_section_title
;
 Elusive 2H-1,2-oxasiletes through reactions of an isolable
 dialkylsilylene with diazocarbonyl compounds.
;
_journal_issue 36
_journal_name_full 'Organic &amp; biomolecular chemistry'
_journal_page_first 9471
_journal_page_last 9476
_journal_paper_doi 10.1039/c5ob01224d
_journal_volume 13
_journal_year 2015
_chemical_formula_sum 'C30 H50 O Si5'
_chemical_formula_weight 567.15
_chemical_name_systematic
; 
 ? 
;
_space_group_IT_number 2
_symmetry_cell_setting triclinic
_symmetry_space_group_name_Hall '-P 1'
_symmetry_space_group_name_H-M 'P -1'
_atom_sites_solution_hydrogens geom
_atom_sites_solution_primary direct
_atom_sites_solution_secondary difmap
_audit_creation_method SHELXL-97
_audit_update_record
;
2015-03-26 deposited with the CCDC.
2015-07-29 downloaded from the CCDC.
;
_cell_angle_alpha 89.350(9)
_cell_angle_beta 65.871(9)
_cell_angle_gamma 74.849(9)
_cell_formula_units_Z 2
_cell_length_a 11.587(9)
_cell_length_b 12.882(10)
_cell_length_c 13.076(10)
_cell_measurement_reflns_used 4021
_cell_measurement_temperature 296(2)
_cell_measurement_theta_max 27.07
_cell_measurement_theta_min 2.25
_cell_volume 1709(2)
_computing_cell_refinement 'Bruker SMART'
_computing_data_collection 'Bruker SMART'
_computing_data_reduction 'Bruker SAINT'
_computing_molecular_graphics 'Bruker SHELXTL'
_computing_publication_material 'Bruker SHELXTL'
_computing_structure_refinement 'SHELXL-97 (Sheldrick, 1997)'
_computing_structure_solution 'SHELXS-97 (Sheldrick, 1990)'
_diffrn_ambient_temperature 296(2)
_diffrn_measured_fraction_theta_full 0.977
_diffrn_measured_fraction_theta_max 0.977
_diffrn_measurement_device_type 'CCD area detector'
_diffrn_measurement_method 'phi and omega scans'
_diffrn_radiation_monochromator graphite
_diffrn_radiation_source 'fine-focus sealed tube'
_diffrn_radiation_type MoK\a
_diffrn_radiation_wavelength 0.71073
_diffrn_reflns_av_R_equivalents 0.0153
_diffrn_reflns_av_sigmaI/netI 0.0337
_diffrn_reflns_limit_h_max 10
_diffrn_reflns_limit_h_min -13
_diffrn_reflns_limit_k_max 14
_diffrn_reflns_limit_k_min -15
_diffrn_reflns_limit_l_max 15
_diffrn_reflns_limit_l_min -14
_diffrn_reflns_number 8633
_diffrn_reflns_theta_full 25.00
_diffrn_reflns_theta_max 25.00
_diffrn_reflns_theta_min 2.25
_exptl_absorpt_coefficient_mu 0.229
_exptl_absorpt_correction_T_max 0.7455
_exptl_absorpt_correction_T_min 0.6839
_exptl_absorpt_correction_type multi-scan
_exptl_absorpt_process_details sadabs
_exptl_crystal_colour colorless
_exptl_crystal_density_diffrn 1.102
_exptl_crystal_density_method 'not measured'
_exptl_crystal_description block
_exptl_crystal_F_000 616
_exptl_crystal_size_max 0.30
_exptl_crystal_size_mid 0.25
_exptl_crystal_size_min 0.25
_refine_diff_density_max 0.283
_refine_diff_density_min -0.200
_refine_diff_density_rms 0.049
_refine_ls_extinction_method none
_refine_ls_goodness_of_fit_ref 0.979
_refine_ls_hydrogen_treatment constr
_refine_ls_matrix_type full
_refine_ls_number_parameters 337
_refine_ls_number_reflns 5879
_refine_ls_number_restraints 0
_refine_ls_restrained_S_all 0.979
_refine_ls_R_factor_all 0.0523
_refine_ls_R_factor_gt 0.0407
_refine_ls_shift/su_max 0.009
_refine_ls_shift/su_mean 0.000
_refine_ls_structure_factor_coef Fsqd
_refine_ls_weighting_details 'calc w=1/[\s^2^(Fo^2^)+(0.1000P)^2^+0.2571P] where P=(Fo^2^+2Fc^2^)/3'
_refine_ls_weighting_scheme calc
_refine_ls_wR_factor_gt 0.1271
_refine_ls_wR_factor_ref 0.1422
_reflns_number_gt 4765
_reflns_number_total 5879
_reflns_threshold_expression >2sigma(I)
_cod_data_source_file c5ob01224d2.cif
_cod_data_source_block mo40530b
_cod_depositor_comments
;
The following automatic conversions were performed:

'_symmetry_cell_setting' value 'Triclinic' changed to 'triclinic'
according to
/usr/data/users/saulius/crontab/automatic-downloads/rss-feeds/RSC/lib/dictionaries/cif_core.dic
dictionary named 'cif_core.dic' version 2.4.2 from 2011-04-26.

Automatic conversion script
Id: cif_fix_values 3271 2015-04-21 07:52:19Z andrius 

 Adding full bibliography for 7154618--7154621.cif.
;
_cod_original_sg_symbol_H-M P-1
_cod_database_code 7154619

loop_
_symmetry_equiv_pos_as_xyz
'x, y, z'
'-x, -y, -z'

loop_
_atom_site_label
_atom_site_type_symbol
_atom_site_fract_x
_atom_site_fract_y
_atom_site_fract_z
_atom_site_U_iso_or_equiv
_atom_site_adp_type
_atom_site_occupancy
_atom_site_symmetry_multiplicity
_atom_site_calc_flag
_atom_site_refinement_flags
Si1 Si 0.08816(6) 0.23002(4) 0.19289(5) 0.03278(17) Uani 1 1 d .
Si2 Si 0.25987(6) 0.19770(5) -0.06848(5) 0.04495(19) Uani 1 1 d .
Si3 Si 0.31864(6) 0.34408(5) 0.08395(6) 0.04208(18) Uani 1 1 d .
Si4 Si -0.13164(7) 0.43669(5) 0.35998(6) 0.0494(2) Uani 1 1 d .
Si5 Si -0.21637(7) 0.25447(6) 0.27102(6) 0.0488(2) Uani 1 1 d .
O1 O 0.09350(15) 0.10104(11) 0.15239(13) 0.0403(4) Uani 1 1 d .
C1 C 0.1858(2) 0.29307(16) 0.06790(18) 0.0345(4) Uani 1 1 d .
C2 C 0.0751(2) 0.39317(17) 0.0633(2) 0.0422(5) Uani 1 1 d .
H2A H 0.0786 0.4581 0.0973 0.051 Uiso 1 1 calc R
H2B H 0.0925 0.4027 -0.0149 0.051 Uiso 1 1 calc R
C3 C -0.0637(2) 0.37855(18) 0.12494(19) 0.0417(5) Uani 1 1 d .
H3A H -0.0786 0.3322 0.0763 0.050 Uiso 1 1 calc R
H3B H -0.1288 0.4483 0.1410 0.050 Uiso 1 1 calc R
C4 C -0.0822(2) 0.32717(16) 0.23875(18) 0.0364(5) Uani 1 1 d .
C5 C 0.1275(3) 0.1728(2) -0.1041(2) 0.0630(7) Uani 1 1 d .
H5A H 0.1672 0.1274 -0.1743 0.095 Uiso 1 1 calc R
H5B H 0.0731 0.2405 -0.1108 0.095 Uiso 1 1 calc R
H5C H 0.0745 0.1376 -0.0456 0.095 Uiso 1 1 calc R
C6 C 0.3690(3) 0.0630(2) -0.0657(3) 0.0686(8) Uani 1 1 d .
H6A H 0.3415 0.0446 0.0104 0.103 Uiso 1 1 calc R
H6B H 0.4585 0.0662 -0.0942 0.103 Uiso 1 1 calc R
H6C H 0.3631 0.0089 -0.1118 0.103 Uiso 1 1 calc R
C7 C 0.3585(3) 0.2630(3) -0.1908(2) 0.0687(8) Uani 1 1 d .
H7A H 0.4323 0.2734 -0.1805 0.103 Uiso 1 1 calc R
H7B H 0.3037 0.3318 -0.1948 0.103 Uiso 1 1 calc R
H7C H 0.3896 0.2172 -0.2596 0.103 Uiso 1 1 calc R
C8 C 0.4810(3) 0.2384(2) 0.0388(2) 0.0624(7) Uani 1 1 d .
H8A H 0.5407 0.2672 0.0554 0.094 Uiso 1 1 calc R
H8B H 0.5169 0.2176 -0.0407 0.094 Uiso 1 1 calc R
H8C H 0.4685 0.1764 0.0788 0.094 Uiso 1 1 calc R
C9 C 0.3446(3) 0.4614(2) -0.0011(3) 0.0710(8) Uani 1 1 d .
H9A H 0.2607 0.5090 0.0092 0.107 Uiso 1 1 calc R
H9B H 0.3955 0.4351 -0.0794 0.107 Uiso 1 1 calc R
H9C H 0.3907 0.5001 0.0235 0.107 Uiso 1 1 calc R
C10 C 0.2715(3) 0.3957(2) 0.2332(2) 0.0551(6) Uani 1 1 d .
H10A H 0.2563 0.3387 0.2805 0.083 Uiso 1 1 calc R
H10B H 0.1926 0.4550 0.2584 0.083 Uiso 1 1 calc R
H10C H 0.3415 0.4199 0.2369 0.083 Uiso 1 1 calc R
C11 C -0.0639(3) 0.3838(2) 0.4640(2) 0.0663(8) Uani 1 1 d .
H11A H -0.0973 0.4381 0.5266 0.099 Uiso 1 1 calc R
H11B H 0.0306 0.3661 0.4284 0.099 Uiso 1 1 calc R
H11C H -0.0901 0.3202 0.4903 0.099 Uiso 1 1 calc R
C12 C -0.0805(3) 0.5608(2) 0.3094(3) 0.0690(8) Uani 1 1 d .
H12A H -0.1206 0.5914 0.2606 0.103 Uiso 1 1 calc R
H12B H 0.0137 0.5421 0.2689 0.103 Uiso 1 1 calc R
H12C H -0.1082 0.6128 0.3729 0.103 Uiso 1 1 calc R
C13 C -0.3145(3) 0.4945(3) 0.4460(4) 0.1138(16) Uani 1 1 d .
H13A H -0.3506 0.4390 0.4854 0.171 Uiso 1 1 calc R
H13B H -0.3561 0.5212 0.3970 0.171 Uiso 1 1 calc R
H13C H -0.3301 0.5527 0.4994 0.171 Uiso 1 1 calc R
C14 C -0.3727(3) 0.3500(3) 0.2750(3) 0.0798(9) Uani 1 1 d .
H14A H -0.4161 0.3111 0.2472 0.120 Uiso 1 1 calc R
H14B H -0.3517 0.4067 0.2287 0.120 Uiso 1 1 calc R
H14C H -0.4300 0.3809 0.3512 0.120 Uiso 1 1 calc R
C15 C -0.2464(4) 0.1916(4) 0.4055(3) 0.1030(14) Uani 1 1 d .
H15A H -0.3128 0.1549 0.4199 0.155 Uiso 1 1 calc R
H15B H -0.2756 0.2469 0.4663 0.155 Uiso 1 1 calc R
H15C H -0.1662 0.1408 0.3994 0.155 Uiso 1 1 calc R
C16 C -0.1791(3) 0.1464(3) 0.1587(3) 0.0787(9) Uani 1 1 d .
H16A H -0.1049 0.0883 0.1536 0.118 Uiso 1 1 calc R
H16B H -0.1589 0.1759 0.0877 0.118 Uiso 1 1 calc R
H16C H -0.2543 0.1196 0.1770 0.118 Uiso 1 1 calc R
C17 C 0.1479(2) 0.06057(16) 0.22797(18) 0.0365(5) Uani 1 1 d .
C18 C 0.1586(2) 0.14377(16) 0.28208(18) 0.0373(5) Uani 1 1 d .
C19 C 0.1796(2) -0.05779(16) 0.22966(19) 0.0394(5) Uani 1 1 d .
C20 C 0.1457(3) -0.11904(18) 0.1655(2) 0.0527(6) Uani 1 1 d .
H20 H 0.1038 -0.0853 0.1216 0.063 Uiso 1 1 calc R
C21 C 0.1739(3) -0.2300(2) 0.1667(3) 0.0680(8) Uani 1 1 d .
H21 H 0.1516 -0.2704 0.1228 0.082 Uiso 1 1 calc R
C22 C 0.2341(3) -0.2813(2) 0.2315(3) 0.0640(7) Uani 1 1 d .
H22 H 0.2508 -0.3558 0.2330 0.077 Uiso 1 1 calc R
C23 C 0.2698(3) -0.2220(2) 0.2943(2) 0.0600(7) Uani 1 1 d .
H23 H 0.3122 -0.2569 0.3373 0.072 Uiso 1 1 calc R
C24 C 0.2432(3) -0.11062(18) 0.2944(2) 0.0500(6) Uani 1 1 d .
H24 H 0.2675 -0.0712 0.3374 0.060 Uiso 1 1 calc R
C25 C 0.2084(2) 0.13877(16) 0.37070(18) 0.0396(5) Uani 1 1 d .
C26 C 0.1287(3) 0.1303(2) 0.4823(2) 0.0612(7) Uani 1 1 d .
H26 H 0.0418 0.1308 0.5022 0.073 Uiso 1 1 calc R
C27 C 0.1764(4) 0.1213(3) 0.5640(2) 0.0798(10) Uani 1 1 d .
H27 H 0.1215 0.1158 0.6380 0.096 Uiso 1 1 calc R
C28 C 0.3024(4) 0.1204(3) 0.5371(3) 0.0902(11) Uani 1 1 d .
H28 H 0.3336 0.1147 0.5927 0.108 Uiso 1 1 calc R
C29 C 0.3841(4) 0.1278(3) 0.4286(3) 0.0907(11) Uani 1 1 d .
H29 H 0.4710 0.1264 0.4102 0.109 Uiso 1 1 calc R
C30 C 0.3370(3) 0.1376(2) 0.3452(2) 0.0627(7) Uani 1 1 d .
H30 H 0.3928 0.1433 0.2716 0.075 Uiso 1 1 calc R

loop_
_atom_site_aniso_label
_atom_site_aniso_U_11
_atom_site_aniso_U_22
_atom_site_aniso_U_33
_atom_site_aniso_U_23
_atom_site_aniso_U_13
_atom_site_aniso_U_12
Si1 0.0384(3) 0.0286(3) 0.0373(3) 0.0055(2) -0.0219(3) -0.0093(2)
Si2 0.0444(4) 0.0498(4) 0.0403(4) 0.0006(3) -0.0209(3) -0.0074(3)
Si3 0.0388(4) 0.0421(3) 0.0519(4) 0.0097(3) -0.0238(3) -0.0143(3)
Si4 0.0404(4) 0.0461(4) 0.0549(4) -0.0092(3) -0.0168(3) -0.0059(3)
Si5 0.0467(4) 0.0591(4) 0.0526(4) 0.0127(3) -0.0260(3) -0.0259(3)
O1 0.0543(9) 0.0324(7) 0.0462(9) 0.0070(6) -0.0329(8) -0.0123(7)
C1 0.0326(11) 0.0322(10) 0.0403(11) 0.0074(8) -0.0187(9) -0.0063(8)
C2 0.0392(12) 0.0358(11) 0.0521(13) 0.0133(10) -0.0218(11) -0.0072(9)
C3 0.0383(12) 0.0398(11) 0.0487(13) 0.0117(10) -0.0219(10) -0.0081(9)
C4 0.0362(11) 0.0357(11) 0.0413(12) 0.0053(9) -0.0200(10) -0.0105(9)
C5 0.0656(18) 0.0782(19) 0.0551(16) -0.0039(14) -0.0333(14) -0.0225(14)
C6 0.0672(18) 0.0513(15) 0.0723(19) -0.0115(14) -0.0275(15) 0.0051(13)
C7 0.0624(18) 0.095(2) 0.0490(16) 0.0134(15) -0.0223(14) -0.0244(16)
C8 0.0431(14) 0.0768(19) 0.0663(18) 0.0016(14) -0.0267(13) -0.0088(13)
C9 0.080(2) 0.0686(18) 0.092(2) 0.0338(16) -0.0493(18) -0.0435(16)
C10 0.0586(16) 0.0512(14) 0.0659(17) 0.0005(12) -0.0351(14) -0.0171(12)
C11 0.085(2) 0.0678(17) 0.0475(15) -0.0037(13) -0.0260(15) -0.0253(15)
C12 0.079(2) 0.0393(14) 0.092(2) -0.0048(14) -0.0462(18) -0.0047(13)
C13 0.0523(19) 0.131(3) 0.121(3) -0.065(3) -0.009(2) -0.008(2)
C14 0.0439(16) 0.099(2) 0.096(2) 0.0021(19) -0.0310(17) -0.0159(15)
C15 0.126(3) 0.154(4) 0.087(3) 0.069(3) -0.063(2) -0.104(3)
C16 0.072(2) 0.076(2) 0.105(3) -0.0092(18) -0.0477(19) -0.0303(16)
C17 0.0395(12) 0.0360(11) 0.0390(12) 0.0081(9) -0.0216(10) -0.0102(9)
C18 0.0427(12) 0.0335(11) 0.0400(12) 0.0068(9) -0.0223(10) -0.0099(9)
C19 0.0405(12) 0.0327(11) 0.0426(12) 0.0089(9) -0.0153(10) -0.0105(9)
C20 0.0552(15) 0.0387(12) 0.0738(18) 0.0055(11) -0.0372(14) -0.0121(11)
C21 0.0746(19) 0.0384(13) 0.107(2) 0.0029(14) -0.0522(18) -0.0177(13)
C22 0.0677(18) 0.0327(12) 0.083(2) 0.0110(13) -0.0236(15) -0.0140(12)
C23 0.0741(18) 0.0426(13) 0.0568(16) 0.0179(12) -0.0256(14) -0.0096(12)
C24 0.0645(16) 0.0385(12) 0.0514(14) 0.0113(10) -0.0297(13) -0.0129(11)
C25 0.0515(13) 0.0339(11) 0.0384(12) 0.0036(9) -0.0260(10) -0.0084(9)
C26 0.0608(17) 0.0734(18) 0.0456(15) 0.0118(13) -0.0236(13) -0.0112(13)
C27 0.099(3) 0.096(2) 0.0412(16) 0.0075(15) -0.0371(17) -0.0112(19)
C28 0.134(4) 0.102(3) 0.075(2) 0.0190(19) -0.081(3) -0.038(2)
C29 0.091(3) 0.119(3) 0.109(3) 0.037(2) -0.077(2) -0.048(2)
C30 0.0564(16) 0.0846(19) 0.0623(17) 0.0266(15) -0.0368(14) -0.0252(14)

loop_
_atom_type_symbol
_atom_type_description
_atom_type_scat_dispersion_real
_atom_type_scat_dispersion_imag
_atom_type_scat_source
C C 0.0033 0.0016 'International Tables Vol C Tables 4.2.6.8 and 6.1.1.4'
H H 0.0000 0.0000 'International Tables Vol C Tables 4.2.6.8 and 6.1.1.4'
O O 0.0106 0.0060 'International Tables Vol C Tables 4.2.6.8 and 6.1.1.4'
Si Si 0.0817 0.0704 'International Tables Vol C Tables 4.2.6.8 and 6.1.1.4'

loop_
_geom_angle_atom_site_label_1
_geom_angle_atom_site_label_2
_geom_angle_atom_site_label_3
_geom_angle
O1 Si1 C18 76.75(9)
O1 Si1 C1 110.74(10)
C18 Si1 C1 124.66(11)
O1 Si1 C4 111.87(9)
C18 Si1 C4 128.07(10)
C1 Si1 C4 100.80(10)
C6 Si2 C5 107.64(15)
C6 Si2 C7 108.05(15)
C5 Si2 C7 105.13(14)
C6 Si2 C1 114.41(12)
C5 Si2 C1 111.18(12)
C7 Si2 C1 109.96(13)
C8 Si3 C10 105.93(12)
C8 Si3 C9 108.54(15)
C10 Si3 C9 106.12(15)
C8 Si3 C1 113.66(12)
C10 Si3 C1 112.64(11)
C9 Si3 C1 109.59(11)
C12 Si4 C11 109.22(14)
C12 Si4 C13 101.77(18)
C11 Si4 C13 105.21(19)
C12 Si4 C4 112.95(13)
C11 Si4 C4 111.74(12)
C13 Si4 C4 115.22(13)
C15 Si5 C16 107.79(19)
C15 Si5 C14 111.46(19)
C16 Si5 C14 101.44(15)
C15 Si5 C4 110.50(13)
C16 Si5 C4 114.50(13)
C14 Si5 C4 110.84(14)
C17 O1 Si1 89.36(11)
C2 C1 Si1 101.76(15)
C2 C1 Si3 109.05(15)
Si1 C1 Si3 114.88(11)
C2 C1 Si2 108.97(15)
Si1 C1 Si2 111.35(12)
Si3 C1 Si2 110.37(11)
C3 C2 C1 112.22(18)
C2 C3 C4 111.74(17)
C3 C4 Si1 99.23(14)
C3 C4 Si5 107.29(14)
Si1 C4 Si5 112.71(12)
C3 C4 Si4 111.05(15)
Si1 C4 Si4 115.04(11)
Si5 C4 Si4 110.75(11)
C18 C17 O1 109.03(17)
C18 C17 C19 135.67(19)
O1 C17 C19 115.30(17)
C17 C18 C25 127.51(19)
C17 C18 Si1 84.85(14)
C25 C18 Si1 147.64(16)
C20 C19 C24 118.8(2)
C20 C19 C17 119.4(2)
C24 C19 C17 121.8(2)
C21 C20 C19 120.1(2)
C22 C21 C20 121.0(3)
C21 C22 C23 119.5(2)
C22 C23 C24 120.7(2)
C23 C24 C19 119.8(2)
C30 C25 C26 117.3(2)
C30 C25 C18 121.6(2)
C26 C25 C18 121.1(2)
C27 C26 C25 121.2(3)
C28 C27 C26 120.4(3)
C27 C28 C29 120.3(3)
C28 C29 C30 119.9(3)
C25 C30 C29 120.9(3)

loop_
_geom_bond_atom_site_label_1
_geom_bond_atom_site_label_2
_geom_bond_distance
Si1 O1 1.7276(19)
Si1 C18 1.880(2)
Si1 C1 1.884(2)
Si1 C4 1.892(2)
Si2 C6 1.872(3)
Si2 C5 1.875(3)
Si2 C7 1.884(3)
Si2 C1 1.917(2)
Si3 C8 1.874(3)
Si3 C10 1.875(3)
Si3 C9 1.881(3)
Si3 C1 1.908(2)
Si4 C12 1.870(3)
Si4 C11 1.871(3)
Si4 C13 1.886(4)
Si4 C4 1.928(2)
Si5 C15 1.866(3)
Si5 C16 1.869(3)
Si5 C14 1.886(3)
Si5 C4 1.920(2)
O1 C17 1.404(2)
C1 C2 1.584(3)
C2 C3 1.539(3)
C3 C4 1.578(3)
C17 C18 1.350(3)
C17 C19 1.474(3)
C18 C25 1.486(3)
C19 C20 1.389(3)
C19 C24 1.399(3)
C20 C21 1.382(4)
C21 C22 1.367(4)
C22 C23 1.374(4)
C23 C24 1.386(3)
C25 C30 1.383(4)
C25 C26 1.394(4)
C26 C27 1.381(4)
C27 C28 1.351(5)
C28 C29 1.365(5)
C29 C30 1.396(4)
